data_4031493
loop_
_publ_author_name
'Sherry, E.G.'

_publ_section_title
;
 The structure of K2 Er (No3)5
;
_journal_name_full 'Journal of Inorganic and Nuclear Chemistry'
_journal_page_first 257
_journal_page_last 268
_journal_volume 40
_journal_year 1978
_chemical_formula_sum 'Er K2 N5 O15'
_chemical_name_systematic 'K2 Er (N O3)5'
_space_group_IT_number 14
_symmetry_space_group_name_Hall '-P 2ybc'
_symmetry_space_group_name_H-M 'P 1 21/c 1'
_cell_angle_alpha 90
_cell_angle_beta 102.85
_cell_angle_gamma 90
_cell_formula_units_Z 4
_cell_length_a 7.954
_cell_length_b 11.943
_cell_length_c 14.269
_cell_volume 1321.531
_citation_journal_id_ASTM JINCAO
_cod_data_source_file Sherry_JINCAO_1978_297.cif
_cod_data_source_block Er1K2N5O15
_cod_original_formula_sum 'Er1 K2 N5 O15'
_cod_database_code 4031493

loop_
_symmetry_equiv_pos_as_xyz
x,y,z
-x,y+1/2,-z+1/2
-x,-y,-z
x,-y-1/2,z-1/2

loop_
_atom_site_label
_atom_site_type_symbol
_atom_site_fract_x
_atom_site_fract_y
_atom_site_fract_z
_atom_site_occupancy
_atom_site_U_iso_or_equiv
O15 O-2 0.2313 0.7882 0.1998 1 0.0
K1 K+1 0.794 0.1614 0.0277 1 0.0
O9 O-2 0.113 0.4557 0.3691 1 0.0
O7 O-2 0.0891 0.3135 0.4558 1 0.0
O2 O-2 0.5414 0.5122 0.2551 1 0.0
O8 O-2 0.1869 0.2975 0.3293 1 0.0
O6 O-2 0.3902 0.2799 0.1981 1 0.0
O11 O-2 -0.0445 0.5052 0.1612 1 0.0
K2 K+1 0.3737 0.1136 0.391 1 0.0
O13 O-2 0.2653 0.6234 0.1392 1 0.0
N3 N+5 0.1295 0.3546 0.3884 1 0.0
O1 O-2 0.7331 0.5132 0.3885 1 0.0
Er1 Er+3 0.25002 0.44845 0.23214 1 0.0
O10 O-2 0.0206 0.337 0.1306 1 0.0
N2 N+5 0.4025 0.3066 0.1144 1 0.0
O3 O-2 0.4782 0.4396 0.3806 1 0.0
N1 N+5 0.5896 0.4887 0.3425 1 0.0
O14 O-2 0.2253 0.639 0.2818 1 0.0
O12 O-2 -0.2415 0.3968 0.0769 1 0.0
O5 O-2 0.4618 0.2428 0.0608 1 0.0
N5 N+5 0.2389 0.6883 0.2037 1 0.0
O4 O-2 0.3484 0.4035 0.0863 1 0.0
N4 N+5 -0.091 0.4117 0.1215 1 0.0
